data_2240155
loop_
_publ_author_name
'Bortel, G\'abor'
'Kov\'ats, \'Eva'
'Oszl\'anyi, G\'abor'
'Pekker, S\'andor'

_publ_section_title
;
 Crystal structure of the 4~+~2 cycloadduct of photooxidized anthracene
 and C~60~ fullerene
;
_journal_coeditor_code ZP2014
_journal_issue 11
_journal_name_full 'Acta Crystallographica Section E'
_journal_page_first 444
_journal_page_last 446
_journal_paper_doi 10.1107/S1600536814019643
_journal_volume 70
_journal_year 2014
_chemical_formula_iupac 'C74 H10 O2, 0.1(C S2)'
_chemical_formula_moiety 'C74 H10 O2, C0.1 S0.21'
_chemical_formula_sum 'C74.1 H10 O2 S0.21'
_chemical_formula_weight 938.68
_chemical_name_systematic
'5,6-[(1<i>R</i>,10<i>S</i>)-2,9-Dioxatricyclo[8.6.0^3,8^.0^11,16^]hexadecane-1,10-diyl]-(C~60~--I~h~)[5,6]fullerene methanedithione 0.1-solvate'
_space_group_crystal_system tetragonal
_space_group_IT_number 86
_space_group_name_Hall '-P 4bc'
_space_group_name_H-M_alt 'P 42/n'
_symmetry_space_group_name_Hall '-P 4bc'
_symmetry_space_group_name_H-M 'P 42/n :2'
_atom_sites_solution_hydrogens geom
_audit_creation_method
;
Olex2 1.2
(compiled 2014.06.18 svn.r2945 for OlexSys, GUI svn.r4846)
;
_cell_angle_alpha 90
_cell_angle_beta 90
_cell_angle_gamma 90
_cell_formula_units_Z 8
_cell_length_a 22.66570(13)
_cell_length_b 22.66570(13)
_cell_length_c 14.24938(11)
_cell_measurement_reflns_used 18450
_cell_measurement_temperature 100.00(10)
_cell_measurement_theta_max 72.4780
_cell_measurement_theta_min 3.6550
_cell_volume 7320.39(8)
_computing_cell_refinement
;
CrysAlis PRO (Agilent, 2012)
;
_computing_data_collection
;
CrysAlis PRO (Agilent, 2012)
;
_computing_data_reduction
;
CrysAlis PRO (Agilent, 2012)
;
_computing_molecular_graphics
;
Olex2 (Dolomanov <i>et al.</i>, 2009) and Mercury (Macrae <i>et al.</i>,
2008)
;
_computing_publication_material 'publCIF (Westrip, 2010)'
_computing_structure_refinement 'SHELXL97 (Sheldrick, 2008)'
_computing_structure_solution 'SHELXS97 (Sheldrick, 2008)'
_diffrn_ambient_temperature 100.00(10)
_diffrn_detector_area_resol_mean 10.5908
_diffrn_measured_fraction_theta_full 0.999
_diffrn_measured_fraction_theta_max 0.988
_diffrn_measurement_device 'four-circle diffractometer'
_diffrn_measurement_device_type 'Agilent SuperNova (Dual, Cu at zero, Atlas)'
_diffrn_measurement_method '\w scans'
_diffrn_radiation_monochromator mirror
_diffrn_radiation_type CuK\a
_diffrn_radiation_wavelength 1.54184
_diffrn_reflns_av_R_equivalents 0.0206
_diffrn_reflns_limit_h_max 23
_diffrn_reflns_limit_h_min -27
_diffrn_reflns_limit_k_max 27
_diffrn_reflns_limit_k_min -26
_diffrn_reflns_limit_l_max 17
_diffrn_reflns_limit_l_min -17
_diffrn_reflns_number 35247
_diffrn_reflns_theta_full 66.968
_diffrn_reflns_theta_max 72.616
_diffrn_reflns_theta_min 3.664
_exptl_absorpt_coefficient_mu 0.907
_exptl_absorpt_correction_T_max 1.00000
_exptl_absorpt_correction_T_min 0.91065
_exptl_absorpt_correction_type multi-scan
_exptl_absorpt_process_details
;
(CrysAlis PRO; Agilent, 2012)
;
_exptl_crystal_colour 'metallic dark black'
_exptl_crystal_density_diffrn 1.703
_exptl_crystal_description irregular
_exptl_crystal_F_000 3791
_exptl_crystal_size_max 0.18
_exptl_crystal_size_mid 0.15
_exptl_crystal_size_min 0.08
_refine_diff_density_max 1.019
_refine_diff_density_min -0.736
_refine_ls_extinction_method none
_refine_ls_goodness_of_fit_ref 1.037
_refine_ls_hydrogen_treatment constr
_refine_ls_matrix_type full
_refine_ls_number_parameters 696
_refine_ls_number_reflns 7171
_refine_ls_number_restraints 7
_refine_ls_restrained_S_all 1.078
_refine_ls_R_factor_all 0.0500
_refine_ls_R_factor_gt 0.0454
_refine_ls_shift/su_max 0.003
_refine_ls_shift/su_mean 0.000
_refine_ls_structure_factor_coef Fsqd
_refine_ls_weighting_details 'w=1/[\s^2^(Fo^2^)+(0.0590P)^2^+7.0685P] where P=(Fo^2^+2Fc^2^)/3'
_refine_ls_weighting_scheme calc
_refine_ls_wR_factor_gt 0.1157
_refine_ls_wR_factor_ref 0.1199
_reflns_number_gt 6473
_reflns_number_total 7171
_reflns_threshold_expression I>2\s(I)
_cod_data_source_file zp2014sup1.cf
_cod_data_source_block I
_cod_original_cell_volume 7320.40(10)
_cod_original_formula_sum 'C74.10 H10 O2 S0.21'
_cod_database_code 2240155
_shelx_space_group_comment
;
The symmetry employed for this shelxl refinement is uniquely defined
by the following loop, which should always be used as a source of
symmetry information in preference to the above space-group names.
They are only intended as comments.
;
_shelxl_version_number 2.014

loop_
_space_group_symop_operation_xyz
'x, y, z'
'-x+1/2, -y+1/2, z'
'-y, x+1/2, z+1/2'
'y+1/2, -x, z+1/2'
'-x, -y, -z'
'x-1/2, y-1/2, -z'
'y, -x-1/2, -z-1/2'
'-y-1/2, x, -z-1/2'

loop_
_atom_site_type_symbol
_atom_site_label
_atom_site_fract_x
_atom_site_fract_y
_atom_site_fract_z
_atom_site_U_iso_or_equiv
_atom_site_adp_type
_atom_site_calc_flag
_atom_site_occupancy
O O1 0.47684(5) 0.26998(5) 0.76855(8) 0.0210(3) Uani d 1
O O2 0.37450(5) 0.21977(6) 0.70586(9) 0.0236(3) Uani d 1
C C1 0.41761(7) 0.21747(8) 0.52192(12) 0.0186(3) Uani d 1
C C2 0.39498(7) 0.17973(8) 0.44940(12) 0.0210(4) Uani d 1
C C3 0.41989(8) 0.12155(8) 0.46178(12) 0.0214(4) Uani d 1
C C4 0.45846(7) 0.12302(7) 0.54174(11) 0.0182(3) Uani d 1
C C5 0.44903(7) 0.18069(7) 0.59712(12) 0.0176(3) Uani d 1
C C6 0.50889(7) 0.20944(7) 0.63493(11) 0.0170(3) Uani d 1
C C7 0.52439(7) 0.26867(7) 0.58922(11) 0.0173(3) Uani d 1
C C8 0.48633(8) 0.30127(7) 0.53539(12) 0.0199(3) Uani d 1
C C9 0.43107(7) 0.27483(8) 0.50045(12) 0.0202(3) Uani d 1
C C10 0.42135(8) 0.29740(8) 0.40675(13) 0.0228(4) Uani d 1
C C11 0.39726(8) 0.26139(8) 0.33720(13) 0.0237(4) Uani d 1
C C12 0.38361(7) 0.20102(9) 0.35913(13) 0.0231(4) Uani d 1
C C13 0.39789(8) 0.16487(9) 0.27781(12) 0.0243(4) Uani d 1
C C14 0.42198(8) 0.10914(8) 0.28984(13) 0.0241(4) Uani d 1
C C15 0.43265(8) 0.08647(8) 0.38387(13) 0.0231(4) Uani d 1
C C16 0.48650(9) 0.05306(7) 0.38194(13) 0.0238(4) Uani d 1
C C17 0.52473(8) 0.05630(7) 0.45803(12) 0.0224(4) Uani d 1
C C18 0.50991(8) 0.09155(7) 0.53941(12) 0.0196(3) Uani d 1
C C19 0.56514(8) 0.11783(7) 0.57495(12) 0.0190(3) Uani d 1
C C20 0.56485(7) 0.17411(7) 0.60967(11) 0.0172(3) Uani d 1
C C21 0.61153(7) 0.21378(8) 0.58438(11) 0.0189(3) Uani d 1
C C22 0.58652(8) 0.27171(8) 0.57148(12) 0.0193(3) Uani d 1
C C23 0.60939(8) 0.30951(7) 0.50312(12) 0.0214(4) Uani d 1
C C24 0.56960(8) 0.34410(7) 0.44709(13) 0.0225(4) Uani d 1
C C25 0.50913(8) 0.33943(7) 0.46232(12) 0.0217(4) Uani d 1
C C26 0.46911(8) 0.33716(7) 0.38330(13) 0.0235(4) Uani d 1
C C27 0.49131(9) 0.33936(7) 0.29218(13) 0.0239(4) Uani d 1
C C28 0.46652(8) 0.30130(8) 0.22011(12) 0.0241(4) Uani d 1
C C29 0.42054(8) 0.26311(8) 0.24215(12) 0.0236(4) Uani d 1
C C30 0.42074(8) 0.20356(9) 0.20566(13) 0.0241(4) Uani d 1
C C31 0.46680(8) 0.18459(8) 0.14784(12) 0.0228(4) Uani d 1
C C32 0.49167(8) 0.12613(8) 0.16037(12) 0.0233(4) Uani d 1
C C33 0.46960(9) 0.08919(8) 0.23020(13) 0.0246(4) Uani d 1
C C34 0.50983(9) 0.05453(7) 0.28705(12) 0.0245(4) Uani d 1
C C35 0.57045(9) 0.05839(7) 0.27278(13) 0.0241(4) Uani d 1
C C36 0.61016(8) 0.06080(8) 0.35200(13) 0.0243(4) Uani d 1
C C37 0.58764(8) 0.05989(7) 0.44316(13) 0.0233(4) Uani d 1
C C38 0.61245(8) 0.09803(8) 0.51441(12) 0.0219(4) Uani d 1
C C39 0.65876(8) 0.13586(8) 0.49194(12) 0.0224(4) Uani d 1
C C40 0.65853(7) 0.19521(8) 0.52785(12) 0.0214(4) Uani d 1
C C41 0.68151(7) 0.23398(8) 0.45576(12) 0.0225(4) Uani d 1
C C42 0.65757(8) 0.28997(8) 0.44387(12) 0.0225(4) Uani d 1
C C43 0.64713(8) 0.31269(8) 0.35002(13) 0.0229(4) Uani d 1
C C44 0.59253(9) 0.34602(7) 0.35189(13) 0.0236(4) Uani d 1
C C45 0.55400(9) 0.34376(7) 0.27635(13) 0.0236(4) Uani d 1
C C46 0.56838(8) 0.30786(8) 0.19542(12) 0.0223(4) Uani d 1
C C47 0.51416(8) 0.28177(8) 0.16034(12) 0.0224(4) Uani d 1
C C48 0.51437(8) 0.22467(8) 0.12478(12) 0.0221(4) Uani d 1
C C49 0.56890(8) 0.19109(8) 0.12280(11) 0.0212(4) Uani d 1
C C50 0.55485(8) 0.13015(8) 0.14525(12) 0.0221(4) Uani d 1
C C51 0.59350(8) 0.09695(8) 0.20039(12) 0.0232(4) Uani d 1
C C52 0.64747(8) 0.12325(8) 0.23528(12) 0.0231(4) Uani d 1
C C53 0.65811(8) 0.10066(8) 0.32865(13) 0.0243(4) Uani d 1
C C54 0.68191(8) 0.13741(8) 0.39706(13) 0.0239(4) Uani d 1
C C55 0.69592(7) 0.19815(9) 0.37493(12) 0.0232(4) Uani d 1
C C56 0.68558(7) 0.21988(8) 0.28473(12) 0.0230(4) Uani d 1
C C57 0.66067(8) 0.27823(8) 0.27212(12) 0.0227(4) Uani d 1
C C58 0.62057(8) 0.27587(8) 0.19319(12) 0.0219(4) Uani d 1
C C59 0.62078(8) 0.21610(8) 0.15649(12) 0.0207(4) Uani d 1
C C60 0.66083(8) 0.18159(8) 0.21354(12) 0.0218(4) Uani d 1
C C61 0.40505(7) 0.16593(7) 0.67817(12) 0.0187(3) Uani d 1
H H61 0.3755 0.1384 0.6534 0.022 Uiso calc 1
C C62 0.43589(7) 0.13605(7) 0.75835(12) 0.0182(3) Uani d 1
C C63 0.41356(8) 0.08552(8) 0.80094(12) 0.0210(4) Uani d 1
H H63 0.3789 0.0682 0.7793 0.025 Uiso calc 1
C C64 0.44410(8) 0.06119(8) 0.87681(12) 0.0232(4) Uani d 1
H H64 0.4299 0.0269 0.9048 0.028 Uiso calc 1
C C65 0.49495(8) 0.08705(8) 0.91104(12) 0.0237(4) Uani d 1
H H65 0.5145 0.0705 0.9620 0.028 Uiso calc 1
C C66 0.51678(7) 0.13810(8) 0.86890(12) 0.0200(3) Uani d 1
H H66 0.5507 0.1560 0.8921 0.024 Uiso calc 1
C C67 0.48766(7) 0.16222(7) 0.79198(11) 0.0175(3) Uani d 1
C C68 0.50944(7) 0.21694(7) 0.74399(12) 0.0178(3) Uani d 1
H H68 0.5505 0.2230 0.7632 0.021 Uiso calc 1
C C69 0.43034(8) 0.26278(7) 0.83043(12) 0.0197(3) Uani d 1
C C70 0.43566(8) 0.28222(7) 0.92241(12) 0.0193(3) Uani d 1
H H70 0.4702 0.3001 0.9431 0.023 Uiso calc 1
C C71 0.38791(8) 0.27441(8) 0.98321(13) 0.0252(4) Uani d 1
H H71 0.3908 0.2871 1.0451 0.030 Uiso calc 1
C C72 0.33624(9) 0.24787(9) 0.95206(14) 0.0293(4) Uani d 1
H H72 0.3048 0.2428 0.9933 0.035 Uiso calc 1
C C73 0.33118(8) 0.22874(9) 0.85896(14) 0.0264(4) Uani d 1
H H73 0.2966 0.2110 0.8380 0.032 Uiso calc 1
C C74 0.37838(8) 0.23669(8) 0.79852(12) 0.0215(4) Uani d 1
S S1 0.2763(3) 0.2431(3) 0.1529(6) 0.264(6) Uani d 0.206(3)
C C75 0.2500 0.2500 0.2500 0.022(2) Uiso d 0.413(6)

loop_
_atom_site_aniso_label
_atom_site_aniso_U_11
_atom_site_aniso_U_22
_atom_site_aniso_U_33
_atom_site_aniso_U_12
_atom_site_aniso_U_13
_atom_site_aniso_U_23
O1 0.0251(6) 0.0179(6) 0.0199(6) 0.0006(5) 0.0040(5) -0.0009(5)
O2 0.0226(6) 0.0271(7) 0.0210(6) 0.0059(5) -0.0028(5) -0.0026(5)
C1 0.0129(7) 0.0264(9) 0.0165(8) 0.0013(6) 0.0021(6) 0.0008(7)
C2 0.0124(7) 0.0308(9) 0.0198(8) -0.0047(7) 0.0007(6) 0.0008(7)
C3 0.0184(8) 0.0259(9) 0.0201(8) -0.0118(7) 0.0009(7) 0.0016(7)
C4 0.0212(8) 0.0176(8) 0.0157(8) -0.0067(6) 0.0024(6) 0.0021(6)
C5 0.0174(8) 0.0191(8) 0.0165(8) -0.0019(6) 0.0001(6) 0.0003(6)
C6 0.0176(8) 0.0173(8) 0.0162(8) -0.0011(6) -0.0010(6) 0.0000(6)
C7 0.0221(8) 0.0166(8) 0.0131(7) -0.0031(6) 0.0014(6) -0.0044(6)
C8 0.0262(9) 0.0143(8) 0.0190(8) 0.0027(6) 0.0041(7) -0.0035(6)
C9 0.0187(8) 0.0219(8) 0.0199(8) 0.0073(7) 0.0022(6) -0.0010(7)
C10 0.0211(8) 0.0236(9) 0.0238(9) 0.0100(7) 0.0011(7) 0.0030(7)
C11 0.0162(8) 0.0319(10) 0.0230(9) 0.0075(7) -0.0031(7) 0.0040(7)
C12 0.0121(8) 0.0351(10) 0.0221(9) -0.0020(7) -0.0030(6) 0.0011(7)
C13 0.0162(8) 0.0376(10) 0.0192(8) -0.0081(7) -0.0061(7) -0.0002(7)
C14 0.0231(9) 0.0276(9) 0.0215(9) -0.0141(7) -0.0028(7) -0.0040(7)
C15 0.0245(9) 0.0217(8) 0.0231(9) -0.0148(7) 0.0003(7) -0.0022(7)
C16 0.0367(10) 0.0122(8) 0.0226(9) -0.0089(7) 0.0031(7) -0.0010(6)
C17 0.0356(10) 0.0105(7) 0.0211(8) -0.0015(7) 0.0038(7) 0.0038(6)
C18 0.0274(9) 0.0138(7) 0.0175(8) -0.0029(6) 0.0010(7) 0.0047(6)
C19 0.0222(8) 0.0193(8) 0.0154(8) 0.0036(6) -0.0012(6) 0.0063(6)
C20 0.0166(8) 0.0227(8) 0.0123(7) 0.0003(6) -0.0026(6) 0.0018(6)
C21 0.0175(8) 0.0258(9) 0.0133(7) -0.0028(6) -0.0053(6) -0.0004(6)
C22 0.0213(8) 0.0218(8) 0.0147(8) -0.0061(6) -0.0019(6) -0.0050(6)
C23 0.0255(9) 0.0193(8) 0.0194(8) -0.0104(7) -0.0009(7) -0.0043(7)
C24 0.0330(10) 0.0117(7) 0.0227(9) -0.0065(7) 0.0021(7) -0.0032(6)
C25 0.0334(10) 0.0111(7) 0.0207(8) 0.0034(7) 0.0037(7) -0.0020(6)
C26 0.0297(9) 0.0141(8) 0.0265(9) 0.0084(7) 0.0019(7) 0.0030(7)
C27 0.0335(10) 0.0147(8) 0.0236(9) 0.0066(7) -0.0011(7) 0.0065(7)
C28 0.0293(9) 0.0236(9) 0.0195(8) 0.0079(7) -0.0028(7) 0.0078(7)
C29 0.0206(8) 0.0313(10) 0.0190(8) 0.0061(7) -0.0064(7) 0.0049(7)
C30 0.0184(8) 0.0351(10) 0.0188(8) -0.0023(7) -0.0078(7) 0.0020(7)
C31 0.0250(9) 0.0309(9) 0.0125(7) -0.0046(7) -0.0059(7) 0.0004(7)
C32 0.0292(9) 0.0269(9) 0.0137(8) -0.0069(7) -0.0018(7) -0.0055(7)
C33 0.0323(10) 0.0228(9) 0.0188(8) -0.0120(7) -0.0027(7) -0.0063(7)
C34 0.0396(11) 0.0132(8) 0.0207(9) -0.0069(7) 0.0022(8) -0.0051(6)
C35 0.0392(10) 0.0120(8) 0.0212(8) 0.0030(7) 0.0048(8) -0.0043(6)
C36 0.0322(10) 0.0144(8) 0.0264(9) 0.0094(7) 0.0051(8) -0.0006(7)
C37 0.0327(10) 0.0133(8) 0.0240(9) 0.0076(7) 0.0029(7) 0.0039(7)
C38 0.0255(9) 0.0215(8) 0.0186(8) 0.0096(7) -0.0013(7) 0.0056(7)
C39 0.0176(8) 0.0308(9) 0.0190(8) 0.0082(7) -0.0022(7) 0.0041(7)
C40 0.0139(8) 0.0332(10) 0.0172(8) -0.0005(7) -0.0050(6) 0.0020(7)
C41 0.0126(8) 0.0351(10) 0.0197(8) -0.0061(7) -0.0020(6) -0.0008(7)
C42 0.0190(8) 0.0277(9) 0.0207(8) -0.0127(7) -0.0015(7) -0.0032(7)
C43 0.0240(9) 0.0215(8) 0.0233(9) -0.0134(7) 0.0030(7) -0.0005(7)
C44 0.0334(10) 0.0137(8) 0.0239(9) -0.0090(7) 0.0040(7) 0.0008(7)
C45 0.0365(10) 0.0126(8) 0.0217(9) -0.0026(7) 0.0040(7) 0.0054(6)
C46 0.0320(10) 0.0181(8) 0.0166(8) -0.0028(7) 0.0020(7) 0.0069(6)
C47 0.0274(9) 0.0251(9) 0.0148(8) 0.0021(7) -0.0018(7) 0.0088(7)
C48 0.0259(9) 0.0284(9) 0.0120(8) -0.0016(7) -0.0037(6) 0.0034(7)
C49 0.0272(9) 0.0246(9) 0.0119(7) -0.0019(7) 0.0025(6) -0.0012(6)
C50 0.0305(9) 0.0222(9) 0.0135(8) -0.0034(7) 0.0027(7) -0.0051(6)
C51 0.0323(10) 0.0192(8) 0.0181(8) 0.0016(7) 0.0068(7) -0.0059(7)
C52 0.0237(9) 0.0261(9) 0.0194(8) 0.0086(7) 0.0066(7) -0.0019(7)
C53 0.0239(9) 0.0245(9) 0.0243(9) 0.0105(7) 0.0054(7) 0.0010(7)
C54 0.0156(8) 0.0316(10) 0.0243(9) 0.0084(7) 0.0015(7) 0.0021(7)
C55 0.0120(8) 0.0354(10) 0.0223(9) 0.0001(7) 0.0014(6) 0.0000(7)
C56 0.0149(8) 0.0318(10) 0.0223(9) -0.0042(7) 0.0051(7) -0.0003(7)
C57 0.0206(8) 0.0279(9) 0.0195(8) -0.0112(7) 0.0037(7) 0.0031(7)
C58 0.0258(9) 0.0232(9) 0.0166(8) -0.0066(7) 0.0048(7) 0.0048(7)
C59 0.0240(9) 0.0244(9) 0.0137(8) -0.0015(7) 0.0064(6) 0.0018(6)
C60 0.0185(8) 0.0304(9) 0.0166(8) 0.0009(7) 0.0056(6) -0.0014(7)
C61 0.0163(8) 0.0209(8) 0.0188(8) -0.0024(6) 0.0009(6) -0.0014(6)
C62 0.0184(8) 0.0197(8) 0.0165(8) 0.0001(6) 0.0039(6) -0.0023(6)
C63 0.0249(9) 0.0193(8) 0.0189(8) -0.0029(7) 0.0033(7) -0.0023(7)
C64 0.0281(9) 0.0202(8) 0.0214(9) -0.0007(7) 0.0070(7) 0.0018(7)
C65 0.0262(9) 0.0273(9) 0.0178(8) 0.0062(7) 0.0015(7) 0.0020(7)
C66 0.0175(8) 0.0254(9) 0.0171(8) 0.0030(6) 0.0017(6) -0.0022(7)
C67 0.0177(8) 0.0191(8) 0.0156(8) 0.0017(6) 0.0032(6) -0.0020(6)
C68 0.0172(8) 0.0199(8) 0.0164(8) -0.0004(6) -0.0008(6) -0.0016(6)
C69 0.0225(8) 0.0164(8) 0.0201(8) 0.0038(6) 0.0031(7) 0.0008(6)
C70 0.0227(8) 0.0167(8) 0.0184(8) 0.0054(6) -0.0020(7) 0.0002(6)
C71 0.0316(10) 0.0248(9) 0.0192(8) 0.0078(7) 0.0021(7) -0.0027(7)
C72 0.0255(9) 0.0347(10) 0.0278(10) 0.0073(8) 0.0082(8) -0.0030(8)
C73 0.0182(8) 0.0302(10) 0.0309(10) 0.0045(7) 0.0003(7) -0.0034(8)
C74 0.0231(9) 0.0220(8) 0.0193(8) 0.0068(7) -0.0011(7) -0.0010(7)
S1 0.210(8) 0.061(4) 0.522(14) -0.049(5) -0.292(9) 0.082(7)

loop_
_atom_type_symbol
_atom_type_description
_atom_type_scat_dispersion_real
_atom_type_scat_dispersion_imag
_atom_type_scat_source
C C 0.0181 0.0091 'International Tables Vol C Tables 4.2.6.8 and 6.1.1.4'
H H 0.0000 0.0000 'International Tables Vol C Tables 4.2.6.8 and 6.1.1.4'
O O 0.0492 0.0322 'International Tables Vol C Tables 4.2.6.8 and 6.1.1.4'
S S 0.3331 0.5567 'International Tables Vol C Tables 4.2.6.8 and 6.1.1.4'

loop_
_geom_angle_atom_site_label_1
_geom_angle_atom_site_label_2
_geom_angle_atom_site_label_3
_geom_angle_site_symmetry_1
_geom_angle_site_symmetry_3
_geom_angle
C69 O1 C68 . . 116.28(12)
C74 O2 C61 . . 117.52(13)
C2 C1 C5 . . 110.18(15)
C9 C1 C2 . . 118.95(16)
C9 C1 C5 . . 124.67(15)
C1 C2 C3 . . 108.43(15)
C12 C2 C1 . . 121.49(16)
C12 C2 C3 . . 119.95(16)
C4 C3 C2 . . 108.26(15)
C15 C3 C2 . . 120.25(16)
C15 C3 C4 . . 121.20(17)
C3 C4 C5 . . 109.96(15)
C18 C4 C3 . . 119.18(16)
C18 C4 C5 . . 124.95(15)
C1 C5 C4 . . 99.65(13)
C1 C5 C6 . . 114.08(13)
C1 C5 C61 . . 109.69(13)
C4 C5 C6 . . 113.61(13)
C4 C5 C61 . . 106.58(13)
C61 C5 C6 . . 112.32(13)
C7 C6 C5 . . 114.10(13)
C7 C6 C20 . . 99.62(13)
C7 C6 C68 . . 108.99(13)
C20 C6 C5 . . 114.05(13)
C20 C6 C68 . . 106.38(13)
C68 C6 C5 . . 112.71(13)
C8 C7 C6 . . 124.46(15)
C8 C7 C22 . . 119.60(15)
C22 C7 C6 . . 110.02(14)
C7 C8 C9 . . 120.28(15)
C7 C8 C25 . . 119.98(16)
C25 C8 C9 . . 107.62(15)
C1 C9 C8 . . 119.94(15)
C1 C9 C10 . . 120.51(16)
C10 C9 C8 . . 107.29(15)
C9 C10 C26 . . 108.62(16)
C11 C10 C9 . . 120.56(17)
C11 C10 C26 . . 119.53(17)
C10 C11 C12 . . 119.13(16)
C10 C11 C29 . . 120.26(17)
C12 C11 C29 . . 107.82(16)
C2 C12 C11 . . 119.27(16)
C2 C12 C13 . . 119.81(17)
C11 C12 C13 . . 108.36(16)
C14 C13 C12 . . 120.13(16)
C14 C13 C30 . . 119.93(17)
C30 C13 C12 . . 107.70(16)
C13 C14 C15 . . 120.06(17)
C13 C14 C33 . . 120.40(16)
C33 C14 C15 . . 107.85(17)
C3 C15 C14 . . 119.77(17)
C3 C15 C16 . . 119.44(16)
C16 C15 C14 . . 108.04(16)
C15 C16 C34 . . 108.37(16)
C17 C16 C15 . . 119.14(16)
C17 C16 C34 . . 119.87(17)
C16 C17 C18 . . 120.62(17)
C16 C17 C37 . . 120.28(16)
C37 C17 C18 . . 108.40(16)
C4 C18 C17 . . 120.35(16)
C4 C18 C19 . . 120.29(15)
C17 C18 C19 . . 107.50(15)
C20 C19 C18 . . 119.76(15)
C20 C19 C38 . . 120.54(16)
C38 C19 C18 . . 107.37(15)
C19 C20 C6 . . 124.91(15)
C19 C20 C21 . . 119.34(15)
C21 C20 C6 . . 109.86(14)
C20 C21 C22 . . 108.23(14)
C40 C21 C20 . . 121.14(16)
C40 C21 C22 . . 119.97(16)
C7 C22 C21 . . 108.68(14)
C23 C22 C7 . . 121.16(16)
C23 C22 C21 . . 120.09(16)
C22 C23 C24 . . 119.27(16)
C22 C23 C42 . . 119.89(16)
C24 C23 C42 . . 108.42(15)
C23 C24 C44 . . 108.08(16)
C25 C24 C23 . . 119.34(16)
C25 C24 C44 . . 120.00(17)
C24 C25 C8 . . 120.57(16)
C24 C25 C26 . . 119.93(16)
C26 C25 C8 . . 108.33(16)
C25 C26 C10 . . 108.14(15)
C27 C26 C10 . . 120.50(17)
C27 C26 C25 . . 119.82(17)
C26 C27 C28 . . 119.81(17)
C26 C27 C45 . . 120.27(17)
C45 C27 C28 . . 108.14(16)
C29 C28 C27 . . 119.96(16)
C29 C28 C47 . . 120.17(17)
C47 C28 C27 . . 108.01(16)
C28 C29 C11 . . 119.93(17)
C28 C29 C30 . . 119.82(17)
C30 C29 C11 . . 108.12(16)
C29 C30 C13 . . 107.99(16)
C31 C30 C13 . . 119.98(17)
C31 C30 C29 . . 120.09(17)
C30 C31 C32 . . 119.90(16)
C30 C31 C48 . . 119.80(17)
C48 C31 C32 . . 108.16(16)
C31 C32 C50 . . 107.92(15)
C33 C32 C31 . . 119.82(17)
C33 C32 C50 . . 119.87(17)
C14 C33 C34 . . 108.08(16)
C32 C33 C14 . . 119.97(17)
C32 C33 C34 . . 119.91(17)
C33 C34 C16 . . 107.67(17)
C35 C34 C16 . . 119.80(17)
C35 C34 C33 . . 120.32(16)
C34 C35 C36 . . 120.22(16)
C34 C35 C51 . . 119.86(17)
C36 C35 C51 . . 107.97(16)
C35 C36 C53 . . 108.11(16)
C37 C36 C35 . . 119.92(17)
C37 C36 C53 . . 119.74(17)
C17 C37 C38 . . 108.33(15)
C36 C37 C17 . . 119.90(17)
C36 C37 C38 . . 120.14(17)
C37 C38 C19 . . 108.39(16)
C39 C38 C19 . . 120.29(16)
C39 C38 C37 . . 119.96(16)
C38 C39 C40 . . 119.40(16)
C38 C39 C54 . . 120.12(17)
C40 C39 C54 . . 108.07(16)
C21 C40 C39 . . 119.23(16)
C21 C40 C41 . . 119.94(17)
C39 C40 C41 . . 108.27(15)
C42 C41 C40 . . 119.98(16)
C42 C41 C55 . . 120.22(16)
C55 C41 C40 . . 107.77(16)
C23 C42 C43 . . 107.77(16)
C41 C42 C23 . . 120.12(16)
C41 C42 C43 . . 119.96(16)
C44 C43 C42 . . 107.86(15)
C57 C43 C42 . . 119.96(17)
C57 C43 C44 . . 119.69(17)
C43 C44 C24 . . 107.87(16)
C45 C44 C24 . . 119.87(17)
C45 C44 C43 . . 120.25(16)
C27 C45 C46 . . 107.90(16)
C44 C45 C27 . . 120.10(16)
C44 C45 C46 . . 119.79(17)
C45 C46 C47 . . 108.20(16)
C58 C46 C45 . . 120.24(17)
C58 C46 C47 . . 120.04(16)
C28 C47 C46 . . 107.74(16)
C48 C47 C28 . . 120.18(17)
C48 C47 C46 . . 120.11(16)
C31 C48 C49 . . 108.02(16)
C47 C48 C31 . . 119.94(17)
C47 C48 C49 . . 119.89(16)
C48 C49 C50 . . 107.91(15)
C59 C49 C48 . . 119.95(16)
C59 C49 C50 . . 119.79(16)
C32 C50 C49 . . 107.99(16)
C51 C50 C32 . . 120.10(16)
C51 C50 C49 . . 119.89(16)
C50 C51 C35 . . 119.93(17)
C50 C51 C52 . . 120.06(16)
C52 C51 C35 . . 107.96(16)
C53 C52 C51 . . 108.11(16)
C60 C52 C51 . . 119.90(16)
C60 C52 C53 . . 120.35(17)
C52 C53 C36 . . 107.84(16)
C54 C53 C36 . . 120.15(16)
C54 C53 C52 . . 119.83(17)
C53 C54 C39 . . 119.89(17)
C53 C54 C55 . . 120.12(17)
C55 C54 C39 . . 107.78(16)
C41 C55 C54 . . 108.12(15)
C56 C55 C41 . . 119.80(17)
C56 C55 C54 . . 119.95(17)
C55 C56 C57 . . 120.10(16)
C55 C56 C60 . . 119.89(17)
C60 C56 C57 . . 108.01(15)
C43 C57 C56 . . 119.95(16)
C43 C57 C58 . . 120.14(17)
C58 C57 C56 . . 107.90(15)
C46 C58 C57 . . 119.88(16)
C46 C58 C59 . . 119.89(16)
C57 C58 C59 . . 108.20(16)
C49 C59 C58 . . 120.12(16)
C49 C59 C60 . . 120.24(16)
C60 C59 C58 . . 107.68(15)
C52 C60 C56 . . 119.86(16)
C52 C60 C59 . . 120.12(16)
C59 C60 C56 . . 108.21(16)
O2 C61 C5 . . 108.91(13)
O2 C61 C62 . . 113.15(13)
C62 C61 C5 . . 111.24(13)
C63 C62 C61 . . 122.28(15)
C63 C62 C67 . . 120.30(16)
C67 C62 C61 . . 117.38(15)
C62 C63 C64 . . 118.82(16)
C65 C64 C63 . . 121.26(16)
C64 C65 C66 . . 119.73(16)
C67 C66 C65 . . 119.81(16)
C62 C67 C68 . . 118.05(15)
C66 C67 C62 . . 120.06(16)
C66 C67 C68 . . 121.88(15)
O1 C68 C6 . . 108.98(13)
O1 C68 C67 . . 114.01(13)
C67 C68 C6 . . 111.14(13)
O1 C69 C70 . . 119.87(16)
O1 C69 C74 . . 119.06(15)
C70 C69 C74 . . 121.06(16)
C69 C70 C71 . . 118.55(16)
C72 C71 C70 . . 120.64(17)
C71 C72 C73 . . 120.37(17)
C74 C73 C72 . . 119.04(18)
O2 C74 C69 . . 118.98(16)
O2 C74 C73 . . 120.69(16)
C73 C74 C69 . . 120.32(17)
S1 S1 C75 2 . 65.96(19)
S1 C75 S1 . 8_656 146.5(3)
S1 C75 S1 8_656 7_566 48.1(4)
S1 C75 S1 . 7_566 146.5(3)
S1 C75 S1 . 2 48.1(4)
S1 C75 S1 2 7_566 146.5(3)
S1 C75 S1 8_656 2 146.5(3)

loop_
_geom_bond_atom_site_label_1
_geom_bond_atom_site_label_2
_geom_bond_site_symmetry_2
_geom_bond_distance
O1 C68 . 1.454(2)
O1 C69 . 1.384(2)
O2 C61 . 1.458(2)
O2 C74 . 1.378(2)
C1 C2 . 1.436(2)
C1 C5 . 1.533(2)
C1 C9 . 1.370(2)
C2 C3 . 1.445(3)
C2 C12 . 1.398(2)
C3 C4 . 1.437(2)
C3 C15 . 1.396(3)
C4 C5 . 1.542(2)
C4 C18 . 1.368(2)
C5 C6 . 1.599(2)
C5 C61 . 1.562(2)
C6 C7 . 1.533(2)
C6 C20 . 1.543(2)
C6 C68 . 1.563(2)
C7 C8 . 1.371(2)
C7 C22 . 1.432(2)
C8 C9 . 1.475(2)
C8 C25 . 1.449(2)
C9 C10 . 1.447(2)
C10 C11 . 1.395(3)
C10 C26 . 1.448(3)
C11 C12 . 1.437(3)
C11 C29 . 1.454(3)
C12 C13 . 1.456(3)
C13 C14 . 1.387(3)
C13 C30 . 1.447(3)
C14 C15 . 1.455(3)
C14 C33 . 1.446(3)
C15 C16 . 1.437(3)
C16 C17 . 1.390(3)
C16 C34 . 1.452(2)
C17 C18 . 1.448(2)
C17 C37 . 1.444(3)
C18 C19 . 1.476(2)
C19 C20 . 1.368(2)
C19 C38 . 1.448(2)
C20 C21 . 1.434(2)
C21 C22 . 1.442(2)
C21 C40 . 1.400(2)
C22 C23 . 1.397(2)
C23 C24 . 1.437(3)
C23 C42 . 1.450(3)
C24 C25 . 1.392(3)
C24 C44 . 1.453(2)
C25 C26 . 1.447(3)
C26 C27 . 1.393(3)
C27 C28 . 1.454(3)
C27 C45 . 1.442(3)
C28 C29 . 1.391(3)
C28 C47 . 1.445(3)
C29 C30 . 1.446(3)
C30 C31 . 1.398(3)
C31 C32 . 1.451(3)
C31 C48 . 1.448(3)
C32 C33 . 1.393(3)
C32 C50 . 1.451(3)
C33 C34 . 1.451(3)
C34 C35 . 1.392(3)
C35 C36 . 1.445(3)
C35 C51 . 1.449(2)
C36 C37 . 1.396(3)
C36 C53 . 1.452(3)
C37 C38 . 1.447(3)
C38 C39 . 1.393(3)
C39 C40 . 1.439(3)
C39 C54 . 1.451(2)
C40 C41 . 1.449(2)
C41 C42 . 1.391(3)
C41 C55 . 1.447(3)
C42 C43 . 1.452(3)
C43 C44 . 1.450(3)
C43 C57 . 1.391(3)
C44 C45 . 1.387(3)
C45 C46 . 1.449(3)
C46 C47 . 1.453(3)
C46 C58 . 1.388(3)
C47 C48 . 1.390(3)
C48 C49 . 1.452(3)
C49 C50 . 1.453(2)
C49 C59 . 1.391(3)
C50 C51 . 1.397(3)
C51 C52 . 1.449(3)
C52 C53 . 1.446(3)
C52 C60 . 1.391(3)
C53 C54 . 1.391(3)
C54 C55 . 1.448(3)
C55 C56 . 1.396(3)
C56 C57 . 1.449(3)
C56 C60 . 1.448(3)
C57 C58 . 1.447(3)
C58 C59 . 1.452(2)
C59 C60 . 1.448(3)
C61 C62 . 1.501(2)
C62 C63 . 1.392(2)
C62 C67 . 1.400(2)
C63 C64 . 1.397(3)
C64 C65 . 1.382(3)
C65 C66 . 1.394(3)
C66 C67 . 1.391(2)
C67 C68 . 1.500(2)
C69 C70 . 1.388(2)
C69 C74 . 1.394(3)
C70 C71 . 1.397(3)
C71 C72 . 1.389(3)
C72 C73 . 1.400(3)
C73 C74 . 1.385(3)
S1 S1 2 1.234(13)
S1 C75 . 1.514(9)
C75 S1 8_656 1.514(9)
C75 S1 7_566 1.514(9)
C75 S1 2 1.514(9)

loop_
_geom_torsion_atom_site_label_1
_geom_torsion_atom_site_label_2
_geom_torsion_atom_site_label_3
_geom_torsion_atom_site_label_4
_geom_torsion_site_symmetry_1
_geom_torsion_site_symmetry_4
_geom_torsion
O1 C69 C70 C71 . . 179.91(15)
O1 C69 C74 O2 . . -1.1(2)
O1 C69 C74 C73 . . 179.79(16)
O2 C61 C62 C63 . . 104.02(18)
O2 C61 C62 C67 . . -73.64(18)
C1 C2 C3 C4 . . -0.39(19)
C1 C2 C3 C15 . . -145.85(16)
C1 C2 C12 C11 . . 2.7(3)
C1 C2 C12 C13 . . 140.25(17)
C1 C5 C6 C7 . . -0.10(19)
C1 C5 C6 C20 . . -113.68(15)
C1 C5 C6 C68 . . 124.89(15)
C1 C5 C61 O2 . . -48.00(17)
C1 C5 C61 C62 . . -173.37(14)
C1 C9 C10 C11 . . 1.0(3)
C1 C9 C10 C26 . . -142.38(16)
C2 C1 C5 C4 . . 17.70(16)
C2 C1 C5 C6 . . 139.10(14)
C2 C1 C5 C61 . . -93.91(16)
C2 C1 C9 C8 . . -136.12(17)
C2 C1 C9 C10 . . 1.4(2)
C2 C3 C4 C5 . . 12.28(18)
C2 C3 C4 C18 . . -142.00(16)
C2 C3 C15 C14 . . 1.3(2)
C2 C3 C15 C16 . . 138.43(17)
C2 C12 C13 C14 . . 0.9(3)
C2 C12 C13 C30 . . -141.38(16)
C3 C2 C12 C11 . . -138.60(17)
C3 C2 C12 C13 . . -1.1(2)
C3 C4 C5 C1 . . -17.93(16)
C3 C4 C5 C6 . . -139.67(14)
C3 C4 C5 C61 . . 96.10(15)
C3 C4 C18 C17 . . -1.2(2)
C3 C4 C18 C19 . . 137.04(16)
C3 C15 C16 C17 . . 0.2(2)
C3 C15 C16 C34 . . -141.63(16)
C4 C3 C15 C14 . . -139.66(17)
C4 C3 C15 C16 . . -2.6(2)
C4 C5 C6 C7 . . 113.21(15)
C4 C5 C6 C20 . . -0.36(19)
C4 C5 C6 C68 . . -121.80(15)
C4 C5 C61 O2 . . -155.00(13)
C4 C5 C61 C62 . . 79.63(16)
C4 C18 C19 C20 . . -0.5(2)
C4 C18 C19 C38 . . -142.91(16)
C5 C1 C2 C3 . . -11.72(18)
C5 C1 C2 C12 . . -156.93(15)
C5 C1 C9 C8 . . 13.4(3)
C5 C1 C9 C10 . . 150.92(16)
C5 C4 C18 C17 . . -151.33(16)
C5 C4 C18 C19 . . -13.1(2)
C5 C6 C7 C8 . . 12.8(2)
C5 C6 C7 C22 . . -139.76(14)
C5 C6 C20 C19 . . -12.5(2)
C5 C6 C20 C21 . . 140.04(14)
C5 C6 C68 O1 . . -80.86(16)
C5 C6 C68 C67 . . 45.61(18)
C5 C61 C62 C63 . . -133.00(16)
C5 C61 C62 C67 . . 49.3(2)
C6 C5 C61 O2 . . 79.98(16)
C6 C5 C61 C62 . . -45.40(18)
C6 C7 C8 C9 . . -13.6(2)
C6 C7 C8 C25 . . -151.41(16)
C6 C7 C22 C21 . . 11.84(18)
C6 C7 C22 C23 . . 157.20(15)
C6 C20 C21 C22 . . -12.40(18)
C6 C20 C21 C40 . . -156.85(15)
C7 C6 C20 C19 . . -134.45(16)
C7 C6 C20 C21 . . 18.10(16)
C7 C6 C68 O1 . . 46.87(17)
C7 C6 C68 C67 . . 173.34(13)
C7 C8 C9 C1 . . 0.1(2)
C7 C8 C9 C10 . . -142.38(16)
C7 C8 C25 C24 . . -1.0(2)
C7 C8 C25 C26 . . 142.66(16)
C7 C22 C23 C24 . . -2.6(2)
C7 C22 C23 C42 . . -140.30(17)
C8 C7 C22 C21 . . -142.28(15)
C8 C7 C22 C23 . . 3.1(2)
C8 C9 C10 C11 . . 143.24(16)
C8 C9 C10 C26 . . -0.17(18)
C8 C25 C26 C10 . . -0.21(19)
C8 C25 C26 C27 . . -143.67(16)
C9 C1 C2 C3 . . 141.89(16)
C9 C1 C2 C12 . . -3.3(2)
C9 C1 C5 C4 . . -134.07(17)
C9 C1 C5 C6 . . -12.7(2)
C9 C1 C5 C61 . . 114.31(18)
C9 C8 C25 C24 . . -143.61(16)
C9 C8 C25 C26 . . 0.10(18)
C9 C10 C11 C12 . . -1.6(3)
C9 C10 C11 C29 . . -138.57(17)
C9 C10 C26 C25 . . 0.24(19)
C9 C10 C26 C27 . . 143.41(16)
C10 C11 C12 C2 . . -0.2(3)
C10 C11 C12 C13 . . -142.12(16)
C10 C11 C29 C28 . . -0.8(3)
C10 C11 C29 C30 . . 141.59(17)
C10 C26 C27 C28 . . -0.2(2)
C10 C26 C27 C45 . . -138.81(17)
C11 C10 C26 C25 . . -143.61(16)
C11 C10 C26 C27 . . -0.4(2)
C11 C12 C13 C14 . . 142.50(16)
C11 C12 C13 C30 . . 0.24(19)
C11 C29 C30 C13 . . -0.21(19)
C11 C29 C30 C31 . . -142.90(16)
C12 C2 C3 C4 . . 145.45(16)
C12 C2 C3 C15 . . 0.0(2)
C12 C11 C29 C28 . . -142.02(17)
C12 C11 C29 C30 . . 0.36(19)
C12 C13 C14 C15 . . 0.4(2)
C12 C13 C14 C33 . . -138.16(17)
C12 C13 C30 C29 . . -0.02(19)
C12 C13 C30 C31 . . 142.73(16)
C13 C14 C15 C3 . . -1.5(2)
C13 C14 C15 C16 . . -142.98(16)
C13 C14 C33 C32 . . 0.2(3)
C13 C14 C33 C34 . . 142.75(16)
C13 C30 C31 C32 . . -0.1(2)
C13 C30 C31 C48 . . -138.13(17)
C14 C13 C30 C29 . . -142.36(16)
C14 C13 C30 C31 . . 0.4(3)
C14 C15 C16 C17 . . 141.76(16)
C14 C15 C16 C34 . . -0.04(18)
C14 C33 C34 C16 . . 0.27(19)
C14 C33 C34 C35 . . -141.97(16)
C15 C3 C4 C5 . . 157.35(15)
C15 C3 C4 C18 . . 3.1(2)
C15 C14 C33 C32 . . -142.82(16)
C15 C14 C33 C34 . . -0.29(19)
C15 C16 C17 C18 . . 1.7(2)
C15 C16 C17 C37 . . -138.69(17)
C15 C16 C34 C33 . . -0.14(19)
C15 C16 C34 C35 . . 142.33(16)
C16 C17 C18 C4 . . -1.2(2)
C16 C17 C18 C19 . . -144.08(16)
C16 C17 C37 C36 . . 0.7(2)
C16 C17 C37 C38 . . 143.93(16)
C16 C34 C35 C36 . . 0.1(2)
C16 C34 C35 C51 . . -138.11(17)
C17 C16 C34 C33 . . -141.61(17)
C17 C16 C34 C35 . . 0.9(3)
C17 C18 C19 C20 . . 142.40(16)
C17 C18 C19 C38 . . 0.01(18)
C17 C37 C38 C19 . . 0.74(19)
C17 C37 C38 C39 . . -142.88(16)
C18 C4 C5 C1 . . 134.54(16)
C18 C4 C5 C6 . . 12.8(2)
C18 C4 C5 C61 . . -111.43(17)
C18 C17 C37 C36 . . -143.93(16)
C18 C17 C37 C38 . . -0.74(19)
C18 C19 C20 C6 . . 13.7(2)
C18 C19 C20 C21 . . -136.52(16)
C18 C19 C38 C37 . . -0.46(18)
C18 C19 C38 C39 . . 143.02(16)
C19 C20 C21 C22 . . 141.89(16)
C19 C20 C21 C40 . . -2.6(2)
C19 C38 C39 C40 . . -1.3(2)
C19 C38 C39 C54 . . -138.89(17)
C20 C6 C7 C8 . . 134.74(16)
C20 C6 C7 C22 . . -17.85(16)
C20 C6 C68 O1 . . 153.44(13)
C20 C6 C68 C67 . . -80.09(16)
C20 C19 C38 C37 . . -142.50(16)
C20 C19 C38 C39 . . 1.0(2)
C20 C21 C22 C7 . . 0.40(18)
C20 C21 C22 C23 . . -145.40(15)
C20 C21 C40 C39 . . 2.2(2)
C20 C21 C40 C41 . . 139.68(17)
C21 C22 C23 C24 . . 138.94(17)
C21 C22 C23 C42 . . 1.2(2)
C21 C40 C41 C42 . . 1.1(2)
C21 C40 C41 C55 . . -141.54(16)
C22 C7 C8 C9 . . 136.62(16)
C22 C7 C8 C25 . . -1.2(2)
C22 C21 C40 C39 . . -138.17(16)
C22 C21 C40 C41 . . -0.7(2)
C22 C23 C24 C25 . . 0.3(2)
C22 C23 C24 C44 . . -141.64(16)
C22 C23 C42 C41 . . -0.8(2)
C22 C23 C42 C43 . . 141.59(16)
C23 C24 C25 C8 . . 1.5(2)
C23 C24 C25 C26 . . -138.04(17)
C23 C24 C44 C43 . . -0.49(18)
C23 C24 C44 C45 . . 142.21(16)
C23 C42 C43 C44 . . -0.10(18)
C23 C42 C43 C57 . . -141.97(16)
C24 C23 C42 C41 . . -142.60(16)
C24 C23 C42 C43 . . -0.21(18)
C24 C25 C26 C10 . . 143.77(16)
C24 C25 C26 C27 . . 0.3(2)
C24 C44 C45 C27 . . -0.2(2)
C24 C44 C45 C46 . . -138.01(17)
C25 C8 C9 C1 . . 142.51(16)
C25 C8 C9 C10 . . 0.04(18)
C25 C24 C44 C43 . . -142.09(16)
C25 C24 C44 C45 . . 0.6(2)
C25 C26 C27 C28 . . 138.73(17)
C25 C26 C27 C45 . . 0.1(2)
C26 C10 C11 C12 . . 137.90(17)
C26 C10 C11 C29 . . 0.9(2)
C26 C27 C28 C29 . . 0.4(3)
C26 C27 C28 C47 . . -142.49(16)
C26 C27 C45 C44 . . -0.2(3)
C26 C27 C45 C46 . . 142.04(16)
C27 C28 C29 C11 . . 0.1(3)
C27 C28 C29 C30 . . -137.92(17)
C27 C28 C47 C46 . . -0.09(19)
C27 C28 C47 C48 . . 142.60(16)
C27 C45 C46 C47 . . 0.74(19)
C27 C45 C46 C58 . . -142.53(16)
C28 C27 C45 C44 . . -143.06(16)
C28 C27 C45 C46 . . -0.80(19)
C28 C29 C30 C13 . . 142.22(16)
C28 C29 C30 C31 . . -0.5(3)
C28 C47 C48 C31 . . -0.1(2)
C28 C47 C48 C49 . . -138.10(17)
C29 C11 C12 C2 . . 141.49(16)
C29 C11 C12 C13 . . -0.37(19)
C29 C28 C47 C46 . . -142.88(16)
C29 C28 C47 C48 . . -0.2(3)
C29 C30 C31 C32 . . 138.21(17)
C29 C30 C31 C48 . . 0.2(3)
C30 C13 C14 C15 . . 138.15(17)
C30 C13 C14 C33 . . -0.5(2)
C30 C31 C32 C33 . . -0.2(3)
C30 C31 C32 C50 . . -142.23(16)
C30 C31 C48 C47 . . 0.1(2)
C30 C31 C48 C49 . . 142.52(16)
C31 C32 C33 C14 . . 0.1(3)
C31 C32 C33 C34 . . -138.06(17)
C31 C32 C50 C49 . . -0.34(19)
C31 C32 C50 C51 . . 142.21(16)
C31 C48 C49 C50 . . -0.31(18)
C31 C48 C49 C59 . . -142.38(16)
C32 C31 C48 C47 . . -142.27(16)
C32 C31 C48 C49 . . 0.10(19)
C32 C33 C34 C16 . . 142.82(16)
C32 C33 C34 C35 . . 0.6(3)
C32 C50 C51 C35 . . 0.0(2)
C32 C50 C51 C52 . . -138.06(17)
C33 C14 C15 C3 . . 141.64(16)
C33 C14 C15 C16 . . 0.20(19)
C33 C32 C50 C49 . . -142.39(16)
C33 C32 C50 C51 . . 0.2(3)
C33 C34 C35 C36 . . 137.88(17)
C33 C34 C35 C51 . . -0.4(2)
C34 C16 C17 C18 . . 139.09(17)
C34 C16 C17 C37 . . -1.3(2)
C34 C35 C36 C37 . . -0.7(2)
C34 C35 C36 C53 . . -142.92(16)
C34 C35 C51 C50 . . 0.1(2)
C34 C35 C51 C52 . . 142.65(16)
C35 C36 C37 C17 . . 0.3(2)
C35 C36 C37 C38 . . -138.62(17)
C35 C36 C53 C52 . . 0.62(19)
C35 C36 C53 C54 . . 142.91(17)
C35 C51 C52 C53 . . 0.52(19)
C35 C51 C52 C60 . . -142.72(16)
C36 C35 C51 C50 . . -142.72(16)
C36 C35 C51 C52 . . -0.13(19)
C36 C37 C38 C19 . . 143.83(16)
C36 C37 C38 C39 . . 0.2(2)
C36 C53 C54 C39 . . 0.0(3)
C36 C53 C54 C55 . . -137.75(17)
C37 C17 C18 C4 . . 143.34(16)
C37 C17 C18 C19 . . 0.45(18)
C37 C36 C53 C52 . . -141.69(17)
C37 C36 C53 C54 . . 0.6(3)
C37 C38 C39 C40 . . 138.02(17)
C37 C38 C39 C54 . . 0.4(2)
C38 C19 C20 C6 . . 151.10(16)
C38 C19 C20 C21 . . 0.9(2)
C38 C39 C40 C21 . . -0.3(2)
C38 C39 C40 C41 . . -142.19(16)
C38 C39 C54 C53 . . -0.6(3)
C38 C39 C54 C55 . . 141.84(16)
C39 C40 C41 C42 . . 142.71(16)
C39 C40 C41 C55 . . 0.05(19)
C39 C54 C55 C41 . . 0.02(19)
C39 C54 C55 C56 . . -142.36(16)
C40 C21 C22 C7 . . 145.34(15)
C40 C21 C22 C23 . . -0.5(2)
C40 C39 C54 C53 . . -142.38(17)
C40 C39 C54 C55 . . 0.01(19)
C40 C41 C42 C23 . . -0.4(2)
C40 C41 C42 C43 . . -138.24(17)
C40 C41 C55 C54 . . -0.04(19)
C40 C41 C55 C56 . . 142.40(16)
C41 C42 C43 C44 . . 142.36(16)
C41 C42 C43 C57 . . 0.5(2)
C41 C55 C56 C57 . . 0.2(2)
C41 C55 C56 C60 . . -138.00(17)
C42 C23 C24 C25 . . 142.32(16)
C42 C23 C24 C44 . . 0.43(18)
C42 C41 C55 C54 . . -142.60(16)
C42 C41 C55 C56 . . -0.2(2)
C42 C43 C44 C24 . . 0.37(18)
C42 C43 C44 C45 . . -142.17(16)
C42 C43 C57 C56 . . -0.5(2)
C42 C43 C57 C58 . . 137.69(17)
C43 C44 C45 C27 . . 137.96(17)
C43 C44 C45 C46 . . 0.1(2)
C43 C57 C58 C46 . . -0.3(2)
C43 C57 C58 C59 . . -142.84(16)
C44 C24 C25 C8 . . 138.90(17)
C44 C24 C25 C26 . . -0.7(2)
C44 C43 C57 C56 . . -137.88(17)
C44 C43 C57 C58 . . 0.3(2)
C44 C45 C46 C47 . . 143.14(16)
C44 C45 C46 C58 . . -0.1(2)
C45 C27 C28 C29 . . 143.43(16)
C45 C27 C28 C47 . . 0.55(19)
C45 C46 C47 C28 . . -0.40(19)
C45 C46 C47 C48 . . -143.13(16)
C45 C46 C58 C57 . . 0.2(2)
C45 C46 C58 C59 . . 138.44(17)
C46 C47 C48 C31 . . 138.01(17)
C46 C47 C48 C49 . . 0.0(2)
C46 C58 C59 C49 . . 0.6(2)
C46 C58 C59 C60 . . -142.16(16)
C47 C28 C29 C11 . . 138.52(17)
C47 C28 C29 C30 . . 0.5(2)
C47 C46 C58 C57 . . -138.78(17)
C47 C46 C58 C59 . . -0.5(2)
C47 C48 C49 C50 . . 142.08(16)
C47 C48 C49 C59 . . 0.0(2)
C48 C31 C32 C33 . . 142.21(16)
C48 C31 C32 C50 . . 0.15(19)
C48 C49 C50 C32 . . 0.40(18)
C48 C49 C50 C51 . . -142.24(16)
C48 C49 C59 C58 . . -0.3(2)
C48 C49 C59 C60 . . 137.81(17)
C49 C50 C51 C35 . . 138.21(17)
C49 C50 C51 C52 . . 0.1(2)
C49 C59 C60 C52 . . -0.3(2)
C49 C59 C60 C56 . . -143.10(16)
C50 C32 C33 C14 . . 137.67(17)
C50 C32 C33 C34 . . -0.5(3)
C50 C49 C59 C58 . . -137.96(17)
C50 C49 C59 C60 . . 0.2(2)
C50 C51 C52 C53 . . 143.05(16)
C50 C51 C52 C60 . . -0.2(2)
C51 C35 C36 C37 . . 141.93(17)
C51 C35 C36 C53 . . -0.30(19)
C51 C52 C53 C36 . . -0.70(19)
C51 C52 C53 C54 . . -143.13(17)
C51 C52 C60 C56 . . 138.83(17)
C51 C52 C60 C59 . . 0.3(2)
C52 C53 C54 C39 . . 137.88(17)
C52 C53 C54 C55 . . 0.1(3)
C53 C36 C37 C17 . . 138.16(17)
C53 C36 C37 C38 . . -0.7(3)
C53 C52 C60 C56 . . 0.1(3)
C53 C52 C60 C59 . . -138.49(17)
C53 C54 C55 C41 . . 142.31(16)
C53 C54 C55 C56 . . -0.1(3)
C54 C39 C40 C21 . . 141.86(16)
C54 C39 C40 C41 . . -0.04(19)
C54 C55 C56 C57 . . 138.24(17)
C54 C55 C56 C60 . . 0.0(2)
C55 C41 C42 C23 . . 137.69(17)
C55 C41 C42 C43 . . -0.2(2)
C55 C56 C57 C43 . . 0.1(2)
C55 C56 C57 C58 . . -142.56(16)
C55 C56 C60 C52 . . 0.0(3)
C55 C56 C60 C59 . . 142.90(16)
C56 C57 C58 C46 . . 142.31(16)
C56 C57 C58 C59 . . -0.26(19)
C57 C43 C44 C24 . . 142.35(16)
C57 C43 C44 C45 . . -0.2(2)
C57 C56 C60 C52 . . -142.71(16)
C57 C56 C60 C59 . . 0.23(19)
C57 C58 C59 C49 . . 143.16(16)
C57 C58 C59 C60 . . 0.40(19)
C58 C46 C47 C28 . . 142.95(16)
C58 C46 C47 C48 . . 0.2(2)
C58 C59 C60 C52 . . 142.44(16)
C58 C59 C60 C56 . . -0.39(19)
C59 C49 C50 C32 . . 142.55(16)
C59 C49 C50 C51 . . -0.1(2)
C60 C52 C53 C36 . . 142.34(17)
C60 C52 C53 C54 . . -0.1(3)
C60 C56 C57 C43 . . 142.69(16)
C60 C56 C57 C58 . . 0.02(19)
C61 O2 C74 C69 . . 76.4(2)
C61 O2 C74 C73 . . -104.46(19)
C61 C5 C6 C7 . . -125.72(15)
C61 C5 C6 C20 . . 120.71(15)
C61 C5 C6 C68 . . -0.72(19)
C61 C62 C63 C64 . . -178.36(15)
C61 C62 C67 C66 . . 177.08(15)
C61 C62 C67 C68 . . -1.7(2)
C62 C63 C64 C65 . . 1.4(3)
C62 C67 C68 O1 . . 76.77(18)
C62 C67 C68 C6 . . -46.9(2)
C63 C62 C67 C66 . . -0.6(2)
C63 C62 C67 C68 . . -179.43(15)
C63 C64 C65 C66 . . -0.6(3)
C64 C65 C66 C67 . . -0.8(3)
C65 C66 C67 C62 . . 1.4(2)
C65 C66 C67 C68 . . -179.82(15)
C66 C67 C68 O1 . . -102.01(18)
C66 C67 C68 C6 . . 134.35(16)
C67 C62 C63 C64 . . -0.8(2)
C68 O1 C69 C70 . . 106.84(17)
C68 O1 C69 C74 . . -74.07(19)
C68 C6 C7 C8 . . -114.12(17)
C68 C6 C7 C22 . . 93.29(16)
C68 C6 C20 C19 . . 112.37(17)
C68 C6 C20 C21 . . -95.09(15)
C69 O1 C68 C6 . . 123.71(15)
C69 O1 C68 C67 . . -1.1(2)
C69 C70 C71 C72 . . -0.2(3)
C70 C69 C74 O2 . . 177.97(15)
C70 C69 C74 C73 . . -1.1(3)
C70 C71 C72 C73 . . -0.2(3)
C71 C72 C73 C74 . . 0.0(3)
C72 C73 C74 O2 . . -178.38(16)
C72 C73 C74 C69 . . 0.7(3)
C74 O2 C61 C5 . . -123.13(15)
C74 O2 C61 C62 . . 1.1(2)
C74 C69 C70 C71 . . 0.8(2)
S1 S1 C75 S1 2 8_656 -132.40(4)
S1 S1 C75 S1 2 7_566 132.40(4)
